data_4303487
loop_
_publ_author_name
'Miguel A. Galindo'
'David Amantia'
'Alberto Martinez Martinez'
'William Clegg'
'Ross W. Harrington'
'Virtudes Moreno Martinez'
'Andrew Houlton'

_publ_section_title
;
Probing Metal-Ion Purine Interactions at DNA Minor-Groove Sites
;
_journal_name_full 'Inorganic Chemistry'
_journal_page_first 10295
_journal_page_last 10303
_journal_paper_doi 10.1021/ic9013448
_journal_volume 48
_journal_year 2009
_chemical_formula_moiety 'C20 H30 Ag N10 S4 +, C F3 O3 S -, H2 O'
_chemical_formula_sum 'C21 H32 Ag F3 N10 O4 S5'
_chemical_formula_weight 813.74
_chemical_name_systematic
;
 ?
;
_space_group_IT_number 2
_symmetry_cell_setting triclinic
_symmetry_space_group_name_Hall '-P 1'
_symmetry_space_group_name_H-M 'P -1'
_atom_sites_solution_hydrogens geom
_atom_sites_solution_primary direct
_atom_sites_solution_secondary difmap
_audit_creation_method SHELXL-97
_cell_angle_alpha 90.248(2)
_cell_angle_beta 91.651(2)
_cell_angle_gamma 92.648(2)
_cell_formula_units_Z 2
_cell_length_a 8.2489(2)
_cell_length_b 10.1312(2)
_cell_length_c 18.6353(6)
_cell_measurement_reflns_used 7087
_cell_measurement_temperature 120(2)
_cell_measurement_theta_max 27.5
_cell_measurement_theta_min 2.91
_cell_volume 1555.04(7)
_computing_cell_refinement 'HKL DENZO'
_computing_data_collection 'Nonius COLLECT'
_computing_data_reduction 'HKL DENZO and SCALEPACK'
_computing_molecular_graphics 'Bruker SHELXTL'
_computing_publication_material 'Bruker SHELXTL and local programs'
_computing_structure_refinement 'Bruker SHELXTL'
_computing_structure_solution 'Bruker SHELXTL'
_diffrn_ambient_temperature 120(2)
_diffrn_measured_fraction_theta_full 0.998
_diffrn_measured_fraction_theta_max 0.998
_diffrn_measurement_device_type 'Nonius KappaCCD diffractometer'
_diffrn_measurement_method '\f and \w scans'
_diffrn_radiation_monochromator graphite
_diffrn_radiation_source 'sealed tube'
_diffrn_radiation_type MoK\a
_diffrn_radiation_wavelength 0.71073
_diffrn_reflns_av_R_equivalents 0.1896
_diffrn_reflns_av_sigmaI/netI 0.0949
_diffrn_reflns_limit_h_max 9
_diffrn_reflns_limit_h_min -9
_diffrn_reflns_limit_k_max 12
_diffrn_reflns_limit_k_min -12
_diffrn_reflns_limit_l_max 22
_diffrn_reflns_limit_l_min -22
_diffrn_reflns_number 28615
_diffrn_reflns_theta_full 25.00
_diffrn_reflns_theta_max 25.00
_diffrn_reflns_theta_min 2.96
_diffrn_standards_number 0
_exptl_absorpt_coefficient_mu 1.050
_exptl_absorpt_correction_T_max 0.980
_exptl_absorpt_correction_T_min 0.885
_exptl_absorpt_correction_type multi-scan
_exptl_absorpt_process_details SADABS
_exptl_crystal_colour colourless
_exptl_crystal_density_diffrn 1.738
_exptl_crystal_density_method 'not measured'
_exptl_crystal_description shard
_exptl_crystal_F_000 828
_exptl_crystal_size_max 0.12
_exptl_crystal_size_mid 0.04
_exptl_crystal_size_min 0.02
_refine_diff_density_max 1.395
_refine_diff_density_min -1.693
_refine_diff_density_rms 0.162
_refine_ls_extinction_coef 0.0061(13)
_refine_ls_extinction_expression Fc^*^=kFc[1+0.001xFc^2^\l^3^/sin(2\q)]^-1/4^
_refine_ls_extinction_method SHELXL
_refine_ls_goodness_of_fit_ref 1.033
_refine_ls_hydrogen_treatment mixed
_refine_ls_matrix_type full
_refine_ls_number_parameters 424
_refine_ls_number_reflns 5457
_refine_ls_number_restraints 0
_refine_ls_restrained_S_all 1.033
_refine_ls_R_factor_all 0.0753
_refine_ls_R_factor_gt 0.0601
_refine_ls_shift/su_max 0.001
_refine_ls_shift/su_mean 0.000
_refine_ls_structure_factor_coef Fsqd
_refine_ls_weighting_details 'calc w=1/[\s^2^(Fo^2^)+(0.0907P)^2^+1.8328P] where P=(Fo^2^+2Fc^2^)/3'
_refine_ls_weighting_scheme calc
_refine_ls_wR_factor_gt 0.1525
_refine_ls_wR_factor_ref 0.1655
_reflns_number_gt 4432
_reflns_number_total 5457
_reflns_threshold_expression I>2\s(I)
_cod_data_source_file ic9013448_si_001_6.cif
_cod_data_source_block ah96_compound_5
_cod_database_code 4303487

loop_
_symmetry_equiv_pos_as_xyz
'x, y, z'
'-x, -y, -z'

loop_
_atom_site_label
_atom_site_type_symbol
_atom_site_fract_x
_atom_site_fract_y
_atom_site_fract_z
_atom_site_U_iso_or_equiv
_atom_site_adp_type
_atom_site_occupancy
_atom_site_symmetry_multiplicity
_atom_site_calc_flag
_atom_site_refinement_flags
_atom_site_disorder_assembly
_atom_site_disorder_group
Ag Ag 0.47943(5) 0.52119(4) 0.14273(2) 0.0270(2) Uani 1 1 d . . .
N1 N -0.2190(5) 0.7209(4) 0.4423(2) 0.0230(10) Uani 1 1 d . . .
C2 C -0.2483(7) 0.6219(5) 0.3949(3) 0.0241(12) Uani 1 1 d . . .
H2 H -0.3570 0.6130 0.3766 0.029 Uiso 1 1 calc R . .
N3 N -0.1483(5) 0.5343(4) 0.3696(2) 0.0233(10) Uani 1 1 d . . .
C4 C 0.0006(6) 0.5523(5) 0.4020(3) 0.0203(11) Uani 1 1 d . . .
C5 C 0.0493(6) 0.6496(5) 0.4514(3) 0.0178(11) Uani 1 1 d . . .
C6 C -0.0673(6) 0.7388(5) 0.4718(3) 0.0208(11) Uani 1 1 d . . .
N6 N -0.0375(6) 0.8378(5) 0.5183(3) 0.0267(10) Uani 1 1 d . . .
H6A H 0.066(7) 0.841(5) 0.540(3) 0.013(13) Uiso 1 1 d . . .
H6B H -0.117(7) 0.885(6) 0.532(3) 0.018(14) Uiso 1 1 d . . .
N7 N 0.2116(5) 0.6361(5) 0.4729(2) 0.0232(10) Uani 1 1 d . . .
C8 C 0.2524(7) 0.5319(5) 0.4366(3) 0.0245(12) Uani 1 1 d . . .
H8 H 0.3576 0.4975 0.4404 0.029 Uiso 1 1 calc R . .
N9 N 0.1317(5) 0.4769(4) 0.3931(2) 0.0211(9) Uani 1 1 d . . .
C10 C 0.1428(7) 0.3654(5) 0.3436(3) 0.0240(12) Uani 1 1 d . . .
H10A H 0.0345 0.3198 0.3375 0.029 Uiso 1 1 calc R . .
H10B H 0.2179 0.3016 0.3647 0.029 Uiso 1 1 calc R . .
C11 C 0.2031(6) 0.4086(5) 0.2701(3) 0.0238(12) Uani 1 1 d . . .
H11A H 0.1271 0.4716 0.2490 0.029 Uiso 1 1 calc R . .
H11B H 0.2023 0.3304 0.2381 0.029 Uiso 1 1 calc R . .
S12 S 0.40650(16) 0.48622(13) 0.27399(7) 0.0225(3) Uani 1 1 d . . .
C13 C 0.5295(7) 0.3478(6) 0.2958(3) 0.0263(12) Uani 1 1 d . . .
H13A H 0.6406 0.3828 0.3088 0.032 Uiso 1 1 calc R . .
H13B H 0.4851 0.3043 0.3389 0.032 Uiso 1 1 calc R . .
C14 C 0.5421(7) 0.2433(5) 0.2377(3) 0.0257(12) Uani 1 1 d . . .
H14A H 0.4327 0.2018 0.2279 0.031 Uiso 1 1 calc R . .
H14B H 0.6122 0.1737 0.2563 0.031 Uiso 1 1 calc R . .
S15 S 0.62224(16) 0.30330(13) 0.15408(7) 0.0245(3) Uani 1 1 d . . .
C16 C 0.8217(7) 0.3622(6) 0.1853(3) 0.0334(14) Uani 1 1 d . . .
H16A H 0.8120 0.4375 0.2179 0.050 Uiso 1 1 calc R . .
H16B H 0.8862 0.3899 0.1442 0.050 Uiso 1 1 calc R . .
H16C H 0.8753 0.2912 0.2109 0.050 Uiso 1 1 calc R . .
N21 N 0.3253(5) 1.0305(4) 0.4216(2) 0.0237(10) Uani 1 1 d . . .
C22 C 0.3009(7) 0.9284(5) 0.3761(3) 0.0254(12) Uani 1 1 d . . .
H22 H 0.1940 0.8892 0.3746 0.030 Uiso 1 1 calc R . .
N23 N 0.4049(5) 0.8739(4) 0.3328(2) 0.0242(10) Uani 1 1 d . . .
C24 C 0.5541(6) 0.9367(5) 0.3396(3) 0.0220(11) Uani 1 1 d . . .
C25 C 0.5980(6) 1.0396(5) 0.3860(3) 0.0223(11) Uani 1 1 d . . .
C26 C 0.4754(6) 1.0905(5) 0.4284(3) 0.0197(11) Uani 1 1 d . . .
N26 N 0.4985(6) 1.1950(5) 0.4721(3) 0.0251(10) Uani 1 1 d . . .
H26A H 0.419(8) 1.211(6) 0.502(3) 0.025(16) Uiso 1 1 d . . .
H26B H 0.598(8) 1.231(6) 0.480(3) 0.024(15) Uiso 1 1 d . . .
N27 N 0.7616(5) 1.0779(4) 0.3785(2) 0.0232(10) Uani 1 1 d . . .
C28 C 0.8093(6) 0.9980(5) 0.3287(3) 0.0252(12) Uani 1 1 d . . .
H28 H 0.9171 1.0008 0.3119 0.030 Uiso 1 1 calc R . .
N29 N 0.6905(5) 0.9101(4) 0.3029(2) 0.0246(10) Uani 1 1 d . . .
C30 C 0.7045(7) 0.8088(5) 0.2478(3) 0.0253(12) Uani 1 1 d . . .
H30A H 0.6382 0.7291 0.2609 0.030 Uiso 1 1 calc R . .
H30B H 0.8191 0.7840 0.2461 0.030 Uiso 1 1 calc R . .
C31 C 0.6497(7) 0.8546(5) 0.1747(3) 0.0251(12) Uani 1 1 d . . .
H31A H 0.7171 0.9331 0.1605 0.030 Uiso 1 1 calc R . .
H31B H 0.5353 0.8799 0.1759 0.030 Uiso 1 1 calc R . .
S32 S 0.66855(16) 0.72175(13) 0.10937(7) 0.0239(3) Uani 1 1 d . . .
C33 C 0.5453(7) 0.7819(6) 0.0346(3) 0.0280(13) Uani 1 1 d . . .
H33A H 0.5737 0.8770 0.0281 0.034 Uiso 1 1 calc R . .
H33B H 0.5748 0.7353 -0.0096 0.034 Uiso 1 1 calc R . .
C34 C 0.3631(7) 0.7649(5) 0.0425(3) 0.0249(12) Uani 1 1 d . . .
H34A H 0.3075 0.8131 0.0035 0.030 Uiso 1 1 calc R . .
H34B H 0.3328 0.8035 0.0888 0.030 Uiso 1 1 calc R . .
S35 S 0.29611(16) 0.59072(13) 0.03882(7) 0.0244(3) Uani 1 1 d . . .
C36 C 0.0932(7) 0.6021(7) 0.0728(3) 0.0353(14) Uani 1 1 d . . .
H36A H 0.1004 0.6290 0.1234 0.053 Uiso 1 1 calc R . .
H36B H 0.0349 0.5158 0.0684 0.053 Uiso 1 1 calc R . .
H36C H 0.0346 0.6676 0.0450 0.053 Uiso 1 1 calc R . .
C37 C 0.0845(7) 1.1327(6) 0.0843(3) 0.0299(13) Uani 1 1 d . . .
S38 S 0.14494(17) 1.03291(13) 0.16107(8) 0.0290(4) Uani 1 1 d . . .
F1 F 0.1326(4) 1.0816(4) 0.02274(19) 0.0443(9) Uani 1 1 d . . .
F2 F -0.0751(4) 1.1426(4) 0.07950(19) 0.0389(9) Uani 1 1 d . . .
F3 F 0.1524(5) 1.2556(3) 0.09016(19) 0.0418(9) Uani 1 1 d . . .
O1 O 0.3163(5) 1.0239(4) 0.1518(3) 0.0460(12) Uani 1 1 d . . .
O2 O 0.0497(5) 0.9110(4) 0.1502(2) 0.0400(11) Uani 1 1 d . . .
O3 O 0.1013(5) 1.1104(4) 0.2218(2) 0.0359(10) Uani 1 1 d . . .
O4 O 0.1702(8) 0.7169(5) 0.2463(3) 0.0581(16) Uani 1 1 d . . .
H4A H 0.257(10) 0.751(7) 0.269(4) 0.05(2) Uiso 1 1 d . . .
H4B H 0.137(8) 0.782(7) 0.221(4) 0.038(19) Uiso 1 1 d . . .

loop_
_atom_site_aniso_label
_atom_site_aniso_U_11
_atom_site_aniso_U_22
_atom_site_aniso_U_33
_atom_site_aniso_U_23
_atom_site_aniso_U_13
_atom_site_aniso_U_12
Ag 0.0293(3) 0.0283(3) 0.0233(3) 0.00728(18) 0.00124(18) 0.00164(18)
N1 0.019(2) 0.028(2) 0.022(2) 0.0000(19) 0.0004(18) -0.0020(18)
C2 0.023(3) 0.028(3) 0.021(3) 0.001(2) 0.000(2) -0.003(2)
N3 0.023(2) 0.027(2) 0.019(2) 0.0036(19) 0.0001(19) -0.0017(19)
C4 0.020(3) 0.025(3) 0.015(3) 0.005(2) 0.004(2) -0.003(2)
C5 0.018(3) 0.022(3) 0.013(2) 0.004(2) 0.003(2) -0.003(2)
C6 0.025(3) 0.023(3) 0.014(3) 0.007(2) 0.004(2) -0.006(2)
N6 0.021(3) 0.031(3) 0.028(3) -0.004(2) 0.002(2) 0.001(2)
N7 0.020(2) 0.032(3) 0.018(2) 0.0044(19) 0.0025(18) -0.0037(19)
C8 0.023(3) 0.030(3) 0.020(3) 0.005(2) 0.001(2) -0.003(2)
N9 0.021(2) 0.025(2) 0.017(2) 0.0019(18) 0.0030(18) -0.0033(18)
C10 0.028(3) 0.023(3) 0.021(3) -0.001(2) 0.006(2) -0.004(2)
C11 0.023(3) 0.030(3) 0.018(3) 0.000(2) 0.000(2) -0.001(2)
S12 0.0224(7) 0.0245(7) 0.0205(7) 0.0000(5) 0.0029(5) -0.0033(5)
C13 0.022(3) 0.034(3) 0.023(3) 0.007(2) 0.000(2) -0.001(2)
C14 0.022(3) 0.028(3) 0.028(3) 0.010(2) 0.002(2) -0.002(2)
S15 0.0266(7) 0.0278(7) 0.0192(7) 0.0003(5) 0.0015(5) 0.0011(6)
C16 0.024(3) 0.043(4) 0.033(3) 0.000(3) 0.009(3) -0.001(3)
N21 0.021(2) 0.026(2) 0.024(2) 0.0075(19) -0.0019(19) 0.0014(18)
C22 0.021(3) 0.032(3) 0.023(3) 0.005(2) 0.000(2) -0.006(2)
N23 0.024(2) 0.026(2) 0.022(2) 0.0006(19) -0.0005(19) -0.0061(19)
C24 0.025(3) 0.023(3) 0.017(3) 0.007(2) 0.001(2) -0.004(2)
C25 0.021(3) 0.027(3) 0.018(3) 0.002(2) -0.002(2) 0.000(2)
C26 0.019(3) 0.025(3) 0.014(3) 0.004(2) -0.002(2) -0.005(2)
N26 0.021(3) 0.030(3) 0.024(3) 0.002(2) 0.003(2) -0.005(2)
N27 0.020(2) 0.030(3) 0.020(2) 0.0009(19) -0.0010(18) 0.0008(18)
C28 0.019(3) 0.029(3) 0.027(3) 0.000(2) 0.003(2) 0.001(2)
N29 0.026(2) 0.028(2) 0.018(2) 0.0007(19) -0.0017(19) -0.0036(19)
C30 0.031(3) 0.028(3) 0.018(3) -0.001(2) 0.001(2) 0.003(2)
C31 0.027(3) 0.024(3) 0.024(3) -0.002(2) 0.003(2) -0.002(2)
S32 0.0223(7) 0.0288(7) 0.0203(7) 0.0005(5) 0.0012(5) -0.0013(5)
C33 0.032(3) 0.029(3) 0.022(3) 0.005(2) -0.002(2) -0.006(2)
C34 0.032(3) 0.021(3) 0.022(3) 0.003(2) -0.005(2) -0.003(2)
S35 0.0243(7) 0.0275(7) 0.0210(7) -0.0003(5) -0.0003(5) -0.0023(5)
C36 0.029(3) 0.049(4) 0.028(3) 0.002(3) 0.007(3) -0.005(3)
C37 0.033(3) 0.027(3) 0.031(3) 0.000(2) 0.008(3) 0.000(2)
S38 0.0270(8) 0.0237(7) 0.0358(8) -0.0009(6) -0.0062(6) -0.0008(6)
F1 0.043(2) 0.054(2) 0.035(2) -0.0116(17) 0.0129(16) -0.0132(18)
F2 0.0308(19) 0.050(2) 0.036(2) 0.0004(16) -0.0049(15) 0.0127(16)
F3 0.059(2) 0.0281(19) 0.038(2) 0.0003(15) 0.0103(17) -0.0111(17)
O1 0.024(2) 0.041(3) 0.073(3) -0.014(2) -0.010(2) 0.0042(19)
O2 0.037(2) 0.026(2) 0.056(3) 0.000(2) -0.013(2) -0.0045(18)
O3 0.046(3) 0.035(2) 0.025(2) 0.0017(18) 0.0015(19) -0.0039(19)
O4 0.082(4) 0.031(3) 0.057(3) 0.008(2) -0.041(3) -0.013(3)

loop_
_atom_type_symbol
_atom_type_description
_atom_type_scat_dispersion_real
_atom_type_scat_dispersion_imag
_atom_type_scat_source
C C 0.0033 0.0016 'International Tables Vol C Tables 4.2.6.8 and 6.1.1.4'
H H 0.0000 0.0000 'International Tables Vol C Tables 4.2.6.8 and 6.1.1.4'
N N 0.0061 0.0033 'International Tables Vol C Tables 4.2.6.8 and 6.1.1.4'
S S 0.1246 0.1234 'International Tables Vol C Tables 4.2.6.8 and 6.1.1.4'
Ag Ag -0.8971 1.1015 'International Tables Vol C Tables 4.2.6.8 and 6.1.1.4'
O O 0.0106 0.0060 'International Tables Vol C Tables 4.2.6.8 and 6.1.1.4'
F F 0.0171 0.0103 'International Tables Vol C Tables 4.2.6.8 and 6.1.1.4'

loop_
_geom_angle_atom_site_label_1
_geom_angle_atom_site_label_2
_geom_angle_atom_site_label_3
_geom_angle
_geom_angle_site_symmetry_1
_geom_angle_site_symmetry_3
_geom_angle_publ_flag
S12 Ag S15 85.68(4) . . ?
S12 Ag S32 119.24(4) . . ?
S12 Ag S35 128.13(5) . . ?
S15 Ag S32 114.29(5) . . ?
S15 Ag S35 126.65(5) . . ?
S32 Ag S35 86.12(4) . . ?
C2 N1 C6 118.6(5) . . ?
N1 C2 N3 129.9(5) . . ?
C2 N3 C4 109.9(5) . . ?
N3 C4 C5 126.9(5) . . ?
N3 C4 N9 126.9(5) . . ?
C5 C4 N9 106.2(4) . . ?
C4 C5 C6 117.4(4) . . ?
C4 C5 N7 110.4(5) . . ?
C6 C5 N7 132.2(5) . . ?
N1 C6 C5 117.3(5) . . ?
N1 C6 N6 118.7(5) . . ?
C5 C6 N6 124.0(5) . . ?
C5 N7 C8 103.0(4) . . ?
N7 C8 N9 114.6(5) . . ?
C4 N9 C8 105.8(4) . . ?
C4 N9 C10 126.9(4) . . ?
C8 N9 C10 127.2(5) . . ?
N9 C10 C11 112.3(4) . . ?
C10 C11 S12 113.2(4) . . ?
Ag S12 C11 104.79(17) . . ?
Ag S12 C13 100.06(19) . . ?
C11 S12 C13 101.9(3) . . ?
S12 C13 C14 116.6(4) . . ?
C13 C14 S15 115.0(4) . . ?
Ag S15 C14 100.29(19) . . ?
Ag S15 C16 100.7(2) . . ?
C14 S15 C16 99.6(3) . . ?
C22 N21 C26 119.2(5) . . ?
N21 C22 N23 129.3(5) . . ?
C22 N23 C24 110.6(5) . . ?
N23 C24 C25 126.3(5) . . ?
N23 C24 N29 127.3(5) . . ?
C25 C24 N29 106.4(4) . . ?
C24 C25 C26 117.7(5) . . ?
C24 C25 N27 110.2(5) . . ?
C26 C25 N27 132.1(5) . . ?
N21 C26 C25 116.8(5) . . ?
N21 C26 N26 119.2(5) . . ?
C25 C26 N26 123.9(5) . . ?
C25 N27 C28 103.6(4) . . ?
N27 C28 N29 114.2(5) . . ?
C24 N29 C28 105.7(4) . . ?
C24 N29 C30 126.7(4) . . ?
C28 N29 C30 127.6(5) . . ?
N29 C30 C31 112.2(4) . . ?
C30 C31 S32 109.5(4) . . ?
Ag S32 C31 109.62(18) . . ?
Ag S32 C33 97.63(18) . . ?
C31 S32 C33 100.6(3) . . ?
S32 C33 C34 115.6(4) . . ?
C33 C34 S35 111.1(4) . . ?
Ag S35 C34 95.31(17) . . ?
Ag S35 C36 107.4(2) . . ?
C34 S35 C36 99.7(3) . . ?
S38 C37 F1 111.4(4) . . ?
S38 C37 F2 111.7(4) . . ?
S38 C37 F3 110.5(4) . . ?
F1 C37 F2 108.0(5) . . ?
F1 C37 F3 107.3(5) . . ?
F2 C37 F3 107.8(5) . . ?
C37 S38 O1 102.4(3) . . ?
C37 S38 O2 103.2(3) . . ?
C37 S38 O3 103.4(3) . . ?
O1 S38 O2 115.2(3) . . ?
O1 S38 O3 115.1(3) . . ?
O2 S38 O3 115.0(3) . . ?

loop_
_geom_bond_atom_site_label_1
_geom_bond_atom_site_label_2
_geom_bond_distance
_geom_bond_site_symmetry_2
_geom_bond_publ_flag
Ag S12 2.5579(14) . ?
Ag S15 2.5564(14) . ?
Ag S32 2.5929(14) . ?
Ag S35 2.5445(14) . ?
N1 C2 1.342(7) . ?
N1 C6 1.356(7) . ?
C2 N3 1.333(7) . ?
N3 C4 1.356(7) . ?
C4 C5 1.384(7) . ?
C4 N9 1.366(7) . ?
C5 C6 1.409(8) . ?
C5 N7 1.400(7) . ?
C6 N6 1.331(7) . ?
N7 C8 1.314(7) . ?
C8 N9 1.364(7) . ?
N9 C10 1.463(7) . ?
C10 C11 1.530(8) . ?
C11 S12 1.819(5) . ?
S12 C13 1.809(6) . ?
C13 C14 1.520(8) . ?
C14 S15 1.807(5) . ?
S15 C16 1.804(6) . ?
N21 C22 1.338(7) . ?
N21 C26 1.356(6) . ?
C22 N23 1.331(8) . ?
N23 C24 1.362(7) . ?
C24 C25 1.380(8) . ?
C24 N29 1.370(7) . ?
C25 C26 1.415(8) . ?
C25 N27 1.398(7) . ?
C26 N26 1.336(7) . ?
N27 C28 1.310(7) . ?
C28 N29 1.369(7) . ?
N29 C30 1.459(7) . ?
C30 C31 1.506(7) . ?
C31 S32 1.826(6) . ?
S32 C33 1.824(6) . ?
C33 C34 1.516(8) . ?
C34 S35 1.825(5) . ?
S35 C36 1.815(6) . ?
C37 S38 1.826(6) . ?
C37 F1 1.335(7) . ?
C37 F2 1.325(7) . ?
C37 F3 1.344(7) . ?
S38 O1 1.436(5) . ?
S38 O2 1.444(4) . ?
S38 O3 1.438(5) . ?

loop_
_geom_hbond_atom_site_label_D
_geom_hbond_atom_site_label_H
_geom_hbond_atom_site_label_A
_geom_hbond_distance_DH
_geom_hbond_distance_HA
_geom_hbond_distance_DA
_geom_hbond_angle_DHA
_geom_hbond_site_symmetry_A
N6 H6A N27 0.93(5) 2.18(5) 3.028(6) 151(4) 2_676
N6 H6B N21 0.88(6) 2.15(6) 3.018(7) 170(5) 2_576
N26 H26A N1 0.89(7) 2.12(7) 2.995(7) 168(5) 2_576
N26 H26B N7 0.89(6) 2.18(6) 3.027(7) 158(5) 2_676
O4 H4A N23 0.88(8) 2.05(8) 2.897(7) 161(7) .
O4 H4B O2 0.86(7) 2.01(8) 2.858(7) 170(6) .
